data_4343864
loop_
_publ_author_name
'Joszai, R.'
'Beszeda, I.'
'Benyei, C.'
'Toth, I.'
'Fischer, A.'
'Maliarik, M.'
'Nagy, P.'
'Kovacs, M.'
'Shchukarev, A.'

_publ_section_title
;
 Metal-metal bond or isolated metal centers? Interaction of Hg (C N)2 with
 square planar transition metal cyanides
;
_journal_name_full 'Inorganic Chemistry'
_journal_page_first 9643
_journal_page_last 9651
_journal_volume 44
_journal_year 2005
_chemical_formula_sum 'C6 H4 Hg K2 N6 O2 Pt'
_chemical_name_systematic 'K2 Pt Hg (C N)6 (H2 O)2'
_space_group_IT_number 14
_symmetry_space_group_name_Hall '-P 2ybc'
_symmetry_space_group_name_H-M 'P 1 21/c 1'
_cell_angle_alpha 90
_cell_angle_beta 113.007
_cell_angle_gamma 90
_cell_formula_units_Z 2
_cell_length_a 9.988
_cell_length_b 6.9208
_cell_length_c 11.2143
_cell_volume 713.527
_citation_journal_id_ASTM INOCAJ
_cod_data_source_file Joszai_INOCAJ_2005_661.cif
_cod_data_source_block C6H4Hg1K2N6O2Pt1
_cod_original_cell_volume 713.5272
_cod_original_formula_sum 'C6 H4 Hg1 K2 N6 O2 Pt1'
_cod_database_code 4343864

loop_
_symmetry_equiv_pos_as_xyz
x,y,z
-x,y+1/2,-z+1/2
-x,-y,-z
x,-y-1/2,z-1/2

loop_
_atom_site_label
_atom_site_type_symbol
_atom_site_fract_x
_atom_site_fract_y
_atom_site_fract_z
_atom_site_occupancy
_atom_site_U_iso_or_equiv
C3 C+2 -0.211 -0.4758 -0.0254 1 0.0
N3 N-3 -0.3293 -0.4548 -0.0426 1 0.0
Pt1 Pt+2 0 0 0 1 0.0
N1 N-3 -0.3278 0.0455 -0.1832 1 0.0
K1 K+1 -0.4318 -0.27 -0.3608 1 0.0
H2 H+1 -0.472 -0.628 -0.417 1 0.0
C2 C+2 0.0579 0.0459 -0.1474 1 0.0
Hg1 Hg+2 0 -0.5 0 1 0.0
N2 N-3 0.096 0.0706 -0.2315 1 0.0
H1 H+1 -0.291 -0.648 -0.367 1 0.0
O1 O-2 -0.3823 -0.6555 -0.3856 1 0.0
C1 C+2 -0.2073 0.0281 -0.1164 1 0.0
